data_4314360
loop_
_publ_author_name
'Dana J. Eisler'
'Richard J. Puddephatt'

_publ_section_title
;
 Structures and Conformational Dynamics of Gold(I) Halide Complexes of
 Resorcinarene Tetraphosphinite Ligands
;
_journal_name_full 'Inorganic Chemistry'
_journal_page_first 6352
_journal_page_last 6365
_journal_paper_doi 10.1021/ic034430c
_journal_volume 42
_journal_year 2003
_chemical_formula_sum 'C131.5 H103.5 Au4 Cl14.5 O12 P4 S4'
_chemical_formula_weight 3429.65
_chemical_name_systematic
; 
 ? 
;
_space_group_IT_number 2
_symmetry_cell_setting triclinic
_symmetry_space_group_name_Hall '-P 1'
_symmetry_space_group_name_H-M 'P -1'
_atom_sites_solution_hydrogens geom
_atom_sites_solution_primary direct
_atom_sites_solution_secondary difmap
_audit_creation_method SHELXL-97
_cell_angle_alpha 72.6930(10)
_cell_angle_beta 68.4220(10)
_cell_angle_gamma 70.8000(10)
_cell_formula_units_Z 2
_cell_length_a 18.0604(2)
_cell_length_b 19.4505(2)
_cell_length_c 22.7859(3)
_cell_measurement_temperature 200(2)
_cell_volume 6885.82(15)
_computing_cell_refinement 'Nonius DENZO'
_computing_data_collection 'Nonius COLLECT'
_computing_data_reduction 'Nonius DENZO'
_computing_molecular_graphics 'Bruker SHELXTL'
_computing_publication_material 'Bruker SHELXTL'
_computing_structure_refinement 'SHELXL-97 (Sheldrick, 1997)'
_computing_structure_solution 'SHELXS-97 (Sheldrick, 1990)'
_diffrn_ambient_temperature 200(2)
_diffrn_measured_fraction_theta_full 0.955
_diffrn_measured_fraction_theta_max 0.955
_diffrn_measurement_device_type 'Nonius Kappa CCD'
_diffrn_measurement_method 'phi\omega scans'
_diffrn_radiation_monochromator graphite
_diffrn_radiation_source 'fine-focus sealed tube'
_diffrn_radiation_type MoK\a
_diffrn_radiation_wavelength 0.71073
_diffrn_reflns_av_R_equivalents 0.036
_diffrn_reflns_av_sigmaI/netI 0.0486
_diffrn_reflns_limit_h_max 22
_diffrn_reflns_limit_h_min -23
_diffrn_reflns_limit_k_max 24
_diffrn_reflns_limit_k_min -25
_diffrn_reflns_limit_l_max 29
_diffrn_reflns_limit_l_min -29
_diffrn_reflns_number 68455
_diffrn_reflns_theta_full 27.57
_diffrn_reflns_theta_max 27.57
_diffrn_reflns_theta_min 1.88
_exptl_absorpt_coefficient_mu 4.693
_exptl_absorpt_correction_T_max 0.5395
_exptl_absorpt_correction_T_min 0.2375
_exptl_absorpt_correction_type integration
_exptl_crystal_colour colourless
_exptl_crystal_density_diffrn 1.654
_exptl_crystal_density_method 'not measured'
_exptl_crystal_description shoebox
_exptl_crystal_F_000 3350
_exptl_crystal_size_max 0.43
_exptl_crystal_size_mid 0.23
_exptl_crystal_size_min 0.15
_refine_diff_density_max 2.415
_refine_diff_density_min -2.648
_refine_diff_density_rms 0.146
_refine_ls_extinction_method none
_refine_ls_goodness_of_fit_ref 1.032
_refine_ls_hydrogen_treatment mixed
_refine_ls_matrix_type full
_refine_ls_number_parameters 1470
_refine_ls_number_reflns 30421
_refine_ls_number_restraints 372
_refine_ls_restrained_S_all 1.052
_refine_ls_R_factor_all 0.0674
_refine_ls_R_factor_gt 0.0462
_refine_ls_shift/su_max 0.061
_refine_ls_shift/su_mean 0.001
_refine_ls_structure_factor_coef Fsqd
_refine_ls_weighting_details 'calc w=1/[\s^2^(Fo^2^)+(0.0680P)^2^+24.8828P] where P=(Fo^2^+2Fc^2^)/3'
_refine_ls_weighting_scheme calc
_refine_ls_wR_factor_gt 0.1232
_refine_ls_wR_factor_ref 0.1394
_reflns_number_gt 23522
_reflns_number_total 30421
_reflns_threshold_expression >2sigma(I)
_cod_data_source_file ic034430csi20030423_013503_09.cif
_cod_data_source_block 10a
_cod_depositor_comments
;
The following automatic conversions were performed:

'_symmetry_cell_setting' value 'Triclinic' changed to 'triclinic'
according to the built-in table from CIF Core dictionary named
'cif_core.dic' version 2.4.1 from 2010-06-29.

Automatic conversion script
Id: cif_fix_values 1646 2011-03-28 12:23:43Z adriana 
;
_cod_original_cell_volume 6885.83(14)
_cod_original_formula_sum 'C131.50 H103.50 Au4 Cl14.50 O12 P4 S4'
_cod_database_code 4314360

loop_
_symmetry_equiv_pos_as_xyz
'x, y, z'
'-x, -y, -z'

loop_
_atom_site_label
_atom_site_type_symbol
_atom_site_fract_x
_atom_site_fract_y
_atom_site_fract_z
_atom_site_U_iso_or_equiv
_atom_site_adp_type
_atom_site_occupancy
_atom_site_symmetry_multiplicity
_atom_site_calc_flag
_atom_site_refinement_flags
_atom_site_disorder_assembly
_atom_site_disorder_group
Au1 Au 1.400910(18) -0.010885(16) -0.237914(13) 0.04748(8) Uani 1 1 d . . .
Au2 Au 1.360665(15) 0.190909(14) -0.042973(11) 0.03926(7) Uani 1 1 d . . .
Au3 Au 0.799199(15) 0.758277(14) -0.394349(11) 0.03918(7) Uani 1 1 d . . .
Au4 Au 1.156428(14) 0.826541(13) -0.446128(11) 0.03525(6) Uani 1 1 d . . .
P1 P 1.47898(9) 0.06914(8) -0.27580(7) 0.0320(3) Uani 1 1 d . . .
P2 P 1.27113(10) 0.13115(9) -0.03528(7) 0.0343(3) Uani 1 1 d . . .
P3 P 0.83103(9) 0.76575(8) -0.31161(7) 0.0307(3) Uani 1 1 d . . .
P4 P 1.12412(9) 0.78112(8) -0.50935(7) 0.0301(3) Uani 1 1 d . . .
Cl1 Cl 1.33209(19) -0.10208(17) -0.20098(13) 0.0922(9) Uani 1 1 d . . .
Cl2 Cl 1.45378(13) 0.24923(12) -0.04825(9) 0.0573(4) Uani 1 1 d . . .
Cl3 Cl 0.74940(12) 0.76389(13) -0.47503(9) 0.0603(5) Uani 1 1 d . . .
Cl4 Cl 1.18603(12) 0.87689(11) -0.38174(9) 0.0522(4) Uani 1 1 d . . .
O1A O 1.4378(2) 0.1574(2) -0.29043(19) 0.0332(9) Uani 1 1 d . . .
O2A O 1.2209(2) 0.1663(2) -0.08814(18) 0.0338(9) Uani 1 1 d . . .
O1B O 1.3035(2) 0.2583(2) -0.3899(2) 0.0351(9) Uani 1 1 d . . .
O2B O 1.1737(3) 0.2446(3) -0.3349(3) 0.0601(14) Uani 1 1 d . . .
O3B O 1.1409(2) 0.4994(2) -0.4597(2) 0.0377(9) Uani 1 1 d . . .
O4B O 1.2259(3) 0.5042(4) -0.5605(2) 0.0665(17) Uani 1 1 d . . .
O1C O 0.8990(2) 0.7009(2) -0.28230(18) 0.0314(8) Uani 1 1 d . . .
O2C O 1.1177(2) 0.6953(2) -0.48371(18) 0.0303(8) Uani 1 1 d . . .
O1D O 0.8968(3) 0.5139(3) -0.2269(2) 0.0467(11) Uani 1 1 d . . .
O2D O 0.9559(3) 0.5157(3) -0.3329(3) 0.0580(14) Uani 1 1 d . . .
O3D O 1.0629(3) 0.2694(3) -0.1728(2) 0.0449(11) Uani 1 1 d . . .
O4D O 0.9556(6) 0.2568(4) -0.0852(4) 0.117(3) Uani 1 1 d . . .
C1A C 1.3667(3) 0.1964(3) -0.2500(3) 0.0292(11) Uani 1 1 d . . .
C2A C 1.3397(3) 0.2721(3) -0.2732(2) 0.0269(11) Uani 1 1 d . . .
C3A C 1.2684(3) 0.3099(3) -0.2315(3) 0.0311(12) Uani 1 1 d . . .
H3AA H 1.2469 0.3612 -0.2464 0.037 Uiso 1 1 calc R . .
C4A C 1.2279(3) 0.2771(3) -0.1702(3) 0.0311(12) Uani 1 1 d . . .
C5A C 1.2599(3) 0.2019(3) -0.1505(2) 0.0281(11) Uani 1 1 d . . .
C6A C 1.3281(4) 0.1609(3) -0.1896(3) 0.0327(12) Uani 1 1 d . . .
H6AA H 1.3480 0.1092 -0.1750 0.039 Uiso 1 1 calc R . .
C7A C 1.3828(3) 0.3141(3) -0.3373(3) 0.0284(11) Uani 1 1 d . . .
H7AA H 1.4212 0.2774 -0.3646 0.034 Uiso 1 1 calc R . .
C8A C 1.4338(4) 0.3586(3) -0.3279(3) 0.0345(12) Uani 1 1 d . . .
H8AA H 1.4566 0.3896 -0.3699 0.041 Uiso 1 1 calc R . .
H8AB H 1.3967 0.3923 -0.2982 0.041 Uiso 1 1 calc R . .
C9A C 1.5044(4) 0.3093(4) -0.3011(4) 0.0493(17) Uani 1 1 d . . .
H9AA H 1.4839 0.2718 -0.2633 0.059 Uiso 1 1 calc R . .
H9AB H 1.5474 0.2827 -0.3343 0.059 Uiso 1 1 calc R . .
C1A1 C 1.5415(3) 0.3554(3) -0.2811(2) 0.0468(16) Uani 1 1 d G . .
C1A2 C 1.5259(3) 0.3503(3) -0.2157(2) 0.065(2) Uani 1 1 d G . .
H1AA H 1.4934 0.3184 -0.1848 0.078 Uiso 1 1 calc R . .
C1A3 C 1.5580(4) 0.3921(4) -0.1956(2) 0.090(3) Uani 1 1 d G . .
H1AB H 1.5473 0.3887 -0.1509 0.108 Uiso 1 1 calc R . .
C1A4 C 1.6056(4) 0.4388(4) -0.2408(3) 0.087(3) Uani 1 1 d G . .
H1AC H 1.6275 0.4673 -0.2270 0.105 Uiso 1 1 calc R . .
C1A5 C 1.6211(4) 0.4438(3) -0.3062(3) 0.076(3) Uani 1 1 d G . .
H1AD H 1.6536 0.4758 -0.3371 0.091 Uiso 1 1 calc R . .
C1A6 C 1.5891(3) 0.4021(3) -0.32634(18) 0.062(2) Uani 1 1 d G . .
H1AE H 1.5997 0.4055 -0.3710 0.074 Uiso 1 1 calc R . .
C2A1 C 1.5521(2) 0.0574(2) -0.35366(15) 0.0331(12) Uani 1 1 d G . .
C2A2 C 1.5743(3) -0.01115(19) -0.37080(19) 0.0456(16) Uani 1 1 d G . .
H2AA H 1.5507 -0.0503 -0.3420 0.055 Uiso 1 1 calc R . .
C2A3 C 1.6311(3) -0.0224(2) -0.4300(2) 0.0541(19) Uani 1 1 d G . .
H2AB H 1.6463 -0.0692 -0.4418 0.065 Uiso 1 1 calc R . .
C2A4 C 1.6657(3) 0.0349(3) -0.47216(17) 0.0522(18) Uani 1 1 d G . .
H2AC H 1.7045 0.0272 -0.5127 0.063 Uiso 1 1 calc R . .
C2A5 C 1.6434(3) 0.1034(2) -0.45502(18) 0.0531(18) Uani 1 1 d G . .
H2AD H 1.6670 0.1426 -0.4838 0.064 Uiso 1 1 calc R . .
C2A6 C 1.5866(3) 0.11466(18) -0.39577(19) 0.0443(15) Uani 1 1 d G . .
H2AE H 1.5714 0.1615 -0.3841 0.053 Uiso 1 1 calc R . .
C3A1 C 1.5402(3) 0.0582(2) -0.2242(2) 0.0364(13) Uani 1 1 d G . .
C3A2 C 1.6010(4) -0.0075(2) -0.2196(3) 0.073(3) Uani 1 1 d G . .
H3AB H 1.6087 -0.0440 -0.2427 0.088 Uiso 1 1 calc R . .
C3A3 C 1.6504(4) -0.0199(3) -0.1811(3) 0.101(4) Uani 1 1 d G . .
H3AC H 1.6919 -0.0649 -0.1779 0.121 Uiso 1 1 calc R . .
C3A4 C 1.6390(3) 0.0333(3) -0.1472(3) 0.068(2) Uani 1 1 d G . .
H3AD H 1.6728 0.0249 -0.1209 0.082 Uiso 1 1 calc R . .
C3A5 C 1.5782(3) 0.0991(2) -0.1518(2) 0.0480(16) Uani 1 1 d G . .
H3AE H 1.5704 0.1355 -0.1286 0.058 Uiso 1 1 calc R . .
C3A6 C 1.5288(2) 0.11147(19) -0.1903(2) 0.0389(14) Uani 1 1 d G . .
H3AF H 1.4872 0.1564 -0.1934 0.047 Uiso 1 1 calc R . .
C4A1 C 1.1865(2) 0.1303(3) 0.03769(15) 0.0376(14) Uani 1 1 d G . .
C4A2 C 1.2030(2) 0.1260(3) 0.09383(19) 0.0544(19) Uani 1 1 d G . .
H4AA H 1.2556 0.1283 0.0918 0.065 Uiso 1 1 calc R . .
C4A3 C 1.1425(3) 0.1182(3) 0.15287(15) 0.063(2) Uani 1 1 d G . .
H4AB H 1.1538 0.1153 0.1912 0.076 Uiso 1 1 calc R . .
C4A4 C 1.0656(3) 0.1148(3) 0.15577(18) 0.064(2) Uani 1 1 d G . .
H4AC H 1.0242 0.1095 0.1961 0.077 Uiso 1 1 calc R . .
C4A5 C 1.0491(2) 0.1191(4) 0.0996(2) 0.075(3) Uani 1 1 d G . .
H4AD H 0.9965 0.1168 0.1016 0.090 Uiso 1 1 calc R . .
C4A6 C 1.1095(3) 0.1269(3) 0.04060(19) 0.058(2) Uani 1 1 d G . .
H4AE H 1.0982 0.1298 0.0022 0.069 Uiso 1 1 calc R . .
C5A1 C 1.3165(3) 0.03519(19) -0.0408(2) 0.0429(15) Uani 1 1 d G . .
C5A2 C 1.2705(3) -0.0093(3) -0.0415(3) 0.074(3) Uani 1 1 d G . .
H5AA H 1.2153 0.0118 -0.0422 0.088 Uiso 1 1 calc R . .
C5A3 C 1.3053(4) -0.0846(3) -0.0412(4) 0.094(3) Uani 1 1 d G . .
H5AB H 1.2739 -0.1150 -0.0417 0.112 Uiso 1 1 calc R . .
C5A4 C 1.3862(4) -0.1154(2) -0.0402(4) 0.082(3) Uani 1 1 d G . .
H5AC H 1.4099 -0.1669 -0.0401 0.099 Uiso 1 1 calc R . .
C5A5 C 1.4322(3) -0.0709(3) -0.0395(3) 0.084(3) Uani 1 1 d G . .
H5AD H 1.4874 -0.0920 -0.0388 0.100 Uiso 1 1 calc R . .
C5A6 C 1.3974(3) 0.0044(3) -0.0398(3) 0.059(2) Uani 1 1 d G . .
H5AE H 1.4289 0.0348 -0.0393 0.071 Uiso 1 1 calc R . .
C1B C 1.2796(3) 0.3358(3) -0.3948(3) 0.0313(12) Uani 1 1 d . . .
C2B C 1.3200(3) 0.3660(3) -0.3717(2) 0.0290(11) Uani 1 1 d . . .
C3B C 1.3018(3) 0.4432(3) -0.3817(2) 0.0284(11) Uani 1 1 d . . .
H3BA H 1.3293 0.4649 -0.3663 0.034 Uiso 1 1 calc R . .
C4B C 1.2445(3) 0.4901(3) -0.4136(2) 0.0276(11) Uani 1 1 d . . .
C5B C 1.2049(3) 0.4554(3) -0.4336(3) 0.0304(12) Uani 1 1 d . . .
C6B C 1.2223(3) 0.3787(3) -0.4259(3) 0.0332(12) Uani 1 1 d . . .
H6BA H 1.1954 0.3567 -0.4416 0.040 Uiso 1 1 calc R . .
C7B C 1.2258(3) 0.5745(3) -0.4278(3) 0.0302(12) Uani 1 1 d . . .
H7BA H 1.2259 0.5908 -0.4737 0.036 Uiso 1 1 calc R . .
C8B C 1.2894(3) 0.6068(3) -0.4235(3) 0.0337(12) Uani 1 1 d . . .
H8BA H 1.2998 0.5846 -0.3813 0.040 Uiso 1 1 calc R . .
H8BB H 1.2673 0.6611 -0.4261 0.040 Uiso 1 1 calc R . .
C9B C 1.3701(4) 0.5921(4) -0.4772(3) 0.0417(14) Uani 1 1 d . . .
H9BA H 1.3899 0.5379 -0.4756 0.050 Uiso 1 1 calc R . .
H9BB H 1.3591 0.6159 -0.5191 0.050 Uiso 1 1 calc R . .
C1B1 C 1.4381(2) 0.6198(2) -0.4749(2) 0.0392(14) Uani 1 1 d G . .
C1B2 C 1.4399(3) 0.6939(2) -0.4996(2) 0.0517(17) Uani 1 1 d G . .
H1BA H 1.3987 0.7272 -0.5182 0.062 Uiso 1 1 calc R . .
C1B3 C 1.5020(3) 0.7194(2) -0.4972(2) 0.0585(19) Uani 1 1 d G . .
H1BB H 1.5032 0.7701 -0.5141 0.070 Uiso 1 1 calc R . .
C1B4 C 1.5622(3) 0.6708(3) -0.4701(3) 0.057(2) Uani 1 1 d G . .
H1BC H 1.6047 0.6882 -0.4684 0.068 Uiso 1 1 calc R . .
C1B5 C 1.5605(3) 0.5967(3) -0.4454(3) 0.065(2) Uani 1 1 d G . .
H1BD H 1.6017 0.5634 -0.4268 0.078 Uiso 1 1 calc R . .
C1B6 C 1.4984(3) 0.5711(2) -0.4478(2) 0.0574(19) Uani 1 1 d G . .
H1BE H 1.4972 0.5205 -0.4309 0.069 Uiso 1 1 calc R . .
C10B C 1.2452(4) 0.2183(4) -0.3615(3) 0.0401(14) Uani 1 1 d . . .
C11B C 1.2806(4) 0.1406(4) -0.3675(3) 0.0415(15) Uani 1 1 d . . .
C12B C 1.2360(4) 0.0826(3) -0.3380(3) 0.0384(14) Uani 1 1 d . . .
H12A H 1.1810 0.0877 -0.3106 0.046 Uiso 1 1 calc R . .
C13B C 1.2922(7) 0.0160(5) -0.3589(5) 0.073(3) Uani 1 1 d . . .
H13A H 1.2769 -0.0297 -0.3471 0.087 Uiso 1 1 calc R . .
C14B C 1.3670(6) 0.0232(4) -0.3958(5) 0.066(2) Uani 1 1 d . . .
H14A H 1.4098 -0.0168 -0.4119 0.079 Uiso 1 1 calc R . .
S1B S 1.37865(14) 0.10917(12) -0.41126(12) 0.0656(6) Uani 1 1 d . . .
C15B C 1.1585(4) 0.5208(4) -0.5242(3) 0.0387(14) Uani 1 1 d . . .
C16B C 1.0852(4) 0.5672(3) -0.5429(3) 0.0405(14) Uani 1 1 d D . .
C18B C 0.9439(7) 0.6310(6) -0.5271(6) 0.038(3) Uiso 0.60 1 d PD A 1
H18R H 0.8883 0.6478 -0.5030 0.046 Uiso 0.60 1 calc PR A 1
C19B C 0.9777(7) 0.6405(6) -0.5923(6) 0.037(2) Uiso 0.60 1 d PD A 1
H19R H 0.9470 0.6673 -0.6217 0.044 Uiso 0.60 1 calc PR A 1
S2B S 1.0812(2) 0.5993(2) -0.61635(18) 0.0463(9) Uiso 0.60 1 d PD A 1
C17B C 1.0095(6) 0.5917(5) -0.5050(5) 0.039(3) Uiso 0.60 1 d PD A 1
H17R H 1.0009 0.5809 -0.4599 0.047 Uiso 0.60 1 calc PR A 1
S2C S 0.9950(6) 0.5950(6) -0.4888(5) 0.043(3) Uiso 0.20 1 d PD A 2
C19C C 0.9577(10) 0.6412(8) -0.5509(9) 0.038(4) Uiso 0.20 1 d PD A 2
H19S H 0.9015 0.6676 -0.5415 0.046 Uiso 0.20 1 calc PR A 2
C18C C 1.0021(8) 0.6431(8) -0.6125(9) 0.039(4) Uiso 0.20 1 d PD A 2
H18S H 0.9825 0.6704 -0.6483 0.047 Uiso 0.20 1 calc PR A 2
C17C C 1.0812(2) 0.5993(2) -0.61635(18) 0.0463(9) Uiso 0.20 1 d PD A 2
H17S H 1.1246 0.5899 -0.6545 0.056 Uiso 0.20 1 calc PR A 2
S2E S 1.1011(7) 0.5960(6) -0.6288(5) 0.039(3) Uiso 0.20 1 d PD A 3
C17E C 1.0095(6) 0.5917(5) -0.5050(5) 0.039(3) Uiso 0.20 1 d PD A 3
H17S H 0.9910 0.5809 -0.4593 0.047 Uiso 0.20 1 calc PR A 3
C18E C 0.9577(10) 0.6412(8) -0.5509(9) 0.038(4) Uiso 0.20 1 d PD A 3
H18S H 0.9016 0.6668 -0.5367 0.046 Uiso 0.20 1 calc PR A 3
C19E C 1.0021(8) 0.6431(8) -0.6125(9) 0.039(4) Uiso 0.20 1 d PD A 3
H19S H 0.9783 0.6704 -0.6462 0.047 Uiso 0.20 1 calc PR A 3
C1C C 0.9795(3) 0.6714(3) -0.3187(3) 0.0289(11) Uani 1 1 d . . .
C2C C 1.0290(3) 0.6134(3) -0.2858(3) 0.0312(12) Uani 1 1 d . . .
C3C C 1.1076(3) 0.5829(3) -0.3224(3) 0.0318(12) Uani 1 1 d . . .
H3CA H 1.1417 0.5424 -0.3014 0.038 Uiso 1 1 calc R . .
C4C C 1.1388(3) 0.6084(3) -0.3883(3) 0.0286(11) Uani 1 1 d . . .
C5C C 1.0879(3) 0.6678(3) -0.4178(3) 0.0277(11) Uani 1 1 d . . .
C6C C 1.0073(3) 0.6988(3) -0.3836(3) 0.0294(11) Uani 1 1 d . . .
H6CA H 0.9725 0.7380 -0.4049 0.035 Uiso 1 1 calc R . .
C7C C 1.0016(4) 0.5849(3) -0.2127(3) 0.0334(12) Uani 1 1 d . . .
H7CA H 0.9412 0.6066 -0.1960 0.040 Uiso 1 1 calc R . .
C8C C 1.0456(4) 0.6102(3) -0.1798(3) 0.0396(14) Uani 1 1 d . . .
H8CA H 1.1057 0.5918 -0.1981 0.048 Uiso 1 1 calc R . .
H8CB H 1.0306 0.5875 -0.1333 0.048 Uiso 1 1 calc R . .
C9C C 1.0248(5) 0.6953(4) -0.1874(4) 0.0539(19) Uani 1 1 d . . .
H9CA H 1.0292 0.7186 -0.2332 0.065 Uiso 1 1 calc R . .
H9CB H 0.9670 0.7124 -0.1618 0.065 Uiso 1 1 calc R . .
C1C1 C 1.0795(3) 0.7219(3) -0.1666(2) 0.0507(17) Uani 1 1 d G . .
C1C2 C 1.0760(4) 0.7055(3) -0.1021(2) 0.066(2) Uani 1 1 d G . .
H1CA H 1.0403 0.6764 -0.0710 0.079 Uiso 1 1 calc R . .
C1C3 C 1.1247(5) 0.7317(4) -0.0829(2) 0.084(3) Uani 1 1 d G . .
H1CB H 1.1223 0.7205 -0.0388 0.101 Uiso 1 1 calc R . .
C1C4 C 1.1769(4) 0.7743(4) -0.1283(3) 0.099(4) Uani 1 1 d G . .
H1CC H 1.2102 0.7922 -0.1153 0.118 Uiso 1 1 calc R . .
C1C5 C 1.1804(4) 0.7907(4) -0.1928(3) 0.095(3) Uani 1 1 d G . .
H1CD H 1.2161 0.8198 -0.2239 0.115 Uiso 1 1 calc R . .
C1C6 C 1.1318(4) 0.7645(4) -0.21197(19) 0.070(2) Uani 1 1 d G . .
H1CE H 1.1342 0.7757 -0.2561 0.084 Uiso 1 1 calc R . .
C2C1 C 0.74339(19) 0.7697(3) -0.24067(16) 0.0361(13) Uani 1 1 d G . .
C2C2 C 0.7516(2) 0.7585(3) -0.17996(19) 0.0494(17) Uani 1 1 d G . .
H2CA H 0.8046 0.7467 -0.1750 0.059 Uiso 1 1 calc R . .
C2C3 C 0.6821(3) 0.7645(3) -0.12655(15) 0.067(2) Uani 1 1 d G . .
H2CB H 0.6877 0.7568 -0.0851 0.080 Uiso 1 1 calc R . .
C2C4 C 0.6046(2) 0.7817(3) -0.13385(19) 0.064(2) Uani 1 1 d G . .
H2CC H 0.5571 0.7858 -0.0973 0.076 Uiso 1 1 calc R . .
C2C5 C 0.59641(18) 0.7929(3) -0.1945(2) 0.059(2) Uani 1 1 d G . .
H2CD H 0.5434 0.8046 -0.1995 0.071 Uiso 1 1 calc R . .
C2C6 C 0.6658(2) 0.7869(3) -0.24796(17) 0.0461(16) Uani 1 1 d G . .
H2CE H 0.6602 0.7945 -0.2894 0.055 Uiso 1 1 calc R . .
C3C1 C 0.8605(3) 0.8504(2) -0.3258(2) 0.0411(14) Uani 1 1 d G . .
C3C2 C 0.9328(3) 0.8545(2) -0.3200(2) 0.0441(15) Uani 1 1 d G . .
H3CB H 0.9711 0.8104 -0.3077 0.053 Uiso 1 1 calc R . .
C3C3 C 0.9491(3) 0.9233(3) -0.3321(3) 0.0549(19) Uani 1 1 d G . .
H3CC H 0.9985 0.9261 -0.3281 0.066 Uiso 1 1 calc R . .
C3C4 C 0.8931(4) 0.9880(2) -0.3500(3) 0.084(3) Uani 1 1 d G . .
H3CD H 0.9043 1.0350 -0.3582 0.101 Uiso 1 1 calc R . .
C3C5 C 0.8208(4) 0.9838(2) -0.3558(4) 0.117(5) Uani 1 1 d G . .
H3CE H 0.7826 1.0280 -0.3681 0.140 Uiso 1 1 calc R . .
C3C6 C 0.8045(3) 0.9151(3) -0.3438(3) 0.085(3) Uani 1 1 d G . .
H3CF H 0.7551 0.9122 -0.3478 0.102 Uiso 1 1 calc R . .
C4C1 C 1.1954(2) 0.7755(2) -0.58842(15) 0.0352(13) Uani 1 1 d G . .
C4C2 C 1.2461(3) 0.8244(2) -0.6159(2) 0.0450(15) Uani 1 1 d G . .
H4CA H 1.2480 0.8549 -0.5910 0.054 Uiso 1 1 calc R . .
C4C3 C 1.2942(3) 0.8287(3) -0.6800(2) 0.058(2) Uani 1 1 d G . .
H4CB H 1.3288 0.8621 -0.6988 0.069 Uiso 1 1 calc R . .
C4C4 C 1.2915(3) 0.7841(3) -0.71647(16) 0.061(2) Uani 1 1 d G . .
H4CC H 1.3244 0.7871 -0.7602 0.073 Uiso 1 1 calc R . .
C4C5 C 1.2408(4) 0.7352(3) -0.6890(2) 0.068(2) Uani 1 1 d G . .
H4CD H 1.2390 0.7048 -0.7139 0.082 Uiso 1 1 calc R . .
C4C6 C 1.1928(3) 0.7309(3) -0.6249(2) 0.0574(19) Uani 1 1 d G . .
H4CE H 1.1581 0.6975 -0.6061 0.069 Uiso 1 1 calc R . .
C5C1 C 1.0262(2) 0.8326(2) -0.5225(2) 0.0341(12) Uani 1 1 d G . .
C5C2 C 0.9911(3) 0.8047(2) -0.5526(3) 0.058(2) Uani 1 1 d G . .
H5CA H 1.0171 0.7575 -0.5641 0.069 Uiso 1 1 calc R . .
C5C3 C 0.9180(3) 0.8460(3) -0.5659(3) 0.062(2) Uani 1 1 d G . .
H5CB H 0.8940 0.8269 -0.5864 0.075 Uiso 1 1 calc R . .
C5C4 C 0.8799(2) 0.9151(3) -0.5490(3) 0.060(2) Uani 1 1 d G . .
H5CC H 0.8299 0.9433 -0.5581 0.072 Uiso 1 1 calc R . .
C5C5 C 0.9150(3) 0.9430(2) -0.5189(3) 0.067(2) Uani 1 1 d G . .
H5CD H 0.8890 0.9902 -0.5074 0.081 Uiso 1 1 calc R . .
C5C6 C 0.9881(3) 0.9017(2) -0.5057(3) 0.0516(18) Uani 1 1 d G . .
H5CE H 1.0121 0.9208 -0.4851 0.062 Uiso 1 1 calc R . .
C1D C 0.9677(4) 0.4680(4) -0.2113(3) 0.0378(14) Uani 1 1 d . . .
C2D C 1.0166(3) 0.5001(3) -0.1983(3) 0.0317(12) Uani 1 1 d . . .
C3D C 1.0788(3) 0.4514(3) -0.1722(3) 0.0307(12) Uani 1 1 d . . .
H3DA H 1.1132 0.4716 -0.1625 0.037 Uiso 1 1 calc R . .
C4D C 1.0922(3) 0.3736(3) -0.1598(3) 0.0310(12) Uani 1 1 d . . .
C5D C 1.0448(4) 0.3466(4) -0.1780(3) 0.0401(14) Uani 1 1 d . . .
C6D C 0.9818(4) 0.3925(4) -0.2032(3) 0.0408(14) Uani 1 1 d . . .
H6DA H 0.9491 0.3720 -0.2146 0.049 Uiso 1 1 calc R . .
C7D C 1.1538(3) 0.3198(3) -0.1253(3) 0.0314(12) Uani 1 1 d . . .
H7DA H 1.1250 0.2823 -0.0925 0.038 Uiso 1 1 calc R . .
C8D C 1.1816(4) 0.3561(3) -0.0882(3) 0.0366(13) Uani 1 1 d . . .
H8DA H 1.2006 0.4002 -0.1171 0.044 Uiso 1 1 calc R . .
H8DB H 1.2286 0.3204 -0.0743 0.044 Uiso 1 1 calc R . .
C9D C 1.1119(4) 0.3798(4) -0.0285(3) 0.0506(18) Uani 1 1 d . . .
H9DA H 1.0636 0.4123 -0.0423 0.061 Uiso 1 1 calc R . .
H9DB H 1.0958 0.3350 0.0016 0.061 Uiso 1 1 calc R . .
C1D1 C 1.1346(3) 0.4202(3) 0.0066(2) 0.0511(18) Uani 1 1 d G . .
C1D2 C 1.1840(4) 0.3813(2) 0.0464(3) 0.088(3) Uani 1 1 d G . .
H1DA H 1.2024 0.3287 0.0524 0.106 Uiso 1 1 calc R . .
C1D3 C 1.2066(4) 0.4193(3) 0.0773(3) 0.095(4) Uani 1 1 d G . .
H1DB H 1.2404 0.3927 0.1045 0.113 Uiso 1 1 calc R . .
C1D4 C 1.1798(4) 0.4963(3) 0.0686(3) 0.076(3) Uani 1 1 d G . .
H1DC H 1.1952 0.5223 0.0897 0.091 Uiso 1 1 calc R . .
C1D5 C 1.1304(4) 0.5352(2) 0.0288(3) 0.079(3) Uani 1 1 d G . .
H1DD H 1.1121 0.5878 0.0228 0.095 Uiso 1 1 calc R . .
C1D6 C 1.1078(3) 0.4972(3) -0.0022(3) 0.066(2) Uani 1 1 d G . .
H1DE H 1.0740 0.5238 -0.0293 0.079 Uiso 1 1 calc R . .
C10D C 0.8956(5) 0.5295(4) -0.2889(4) 0.0447(16) Uani 1 1 d . . .
C11D C 0.8116(5) 0.5643(4) -0.2918(4) 0.0506(18) Uani 1 1 d . . .
C12D C 0.7900(5) 0.5839(4) -0.3493(5) 0.056(2) Uani 1 1 d . . .
H12C H 0.8261 0.5780 -0.3911 0.067 Uiso 1 1 calc R . .
C13D C 0.6993(6) 0.6157(4) -0.3315(5) 0.068(3) Uani 1 1 d . . .
H13B H 0.6696 0.6348 -0.3621 0.082 Uiso 1 1 calc R . .
C14D C 0.6636(6) 0.6150(5) -0.2689(5) 0.070(2) Uani 1 1 d . . .
H14B H 0.6060 0.6326 -0.2506 0.084 Uiso 1 1 calc R . .
S1D S 0.73020(14) 0.57984(14) -0.22456(13) 0.0698(6) Uani 1 1 d . . .
C15D C 1.0167(5) 0.2293(5) -0.1240(4) 0.059(2) Uani 1 1 d . B .
C16D C 1.0482(5) 0.1510(4) -0.1239(4) 0.067(2) Uani 1 1 d D . .
C17D C 1.1165(7) 0.1157(6) -0.1614(6) 0.040(3) Uiso 0.40 1 d PD B 1
H17C H 1.1501 0.1454 -0.1945 0.048 Uiso 0.40 1 calc PR B 1
C18D C 1.1450(11) 0.0367(9) -0.1568(9) 0.052(5) Uiso 0.40 1 d PD B 1
H18B H 1.1928 0.0096 -0.1837 0.062 Uiso 0.40 1 calc PR B 1
C19D C 1.0873(11) 0.0101(9) -0.1051(9) 0.054(5) Uiso 0.40 1 d PD B 1
H19B H 1.0877 -0.0411 -0.0898 0.065 Uiso 0.40 1 calc PR B 1
S2D S 1.0143(4) 0.0798(4) -0.0708(3) 0.0782(16) Uiso 0.40 1 d PD B 1
S2F S 1.1347(6) 0.1130(5) -0.1759(4) 0.070(3) Uiso 0.35 1 d PD B 2
C17F C 1.0143(4) 0.0798(4) -0.0708(3) 0.0782(16) Uiso 0.35 1 d P B 2
H17C H 0.9727 0.0836 -0.0308 0.094 Uiso 0.35 1 calc PR B 2
C18F C 1.0498(10) 0.0233(9) -0.0901(8) 0.084(5) Uiso 0.35 1 d P B 2
H18B H 1.0309 -0.0209 -0.0731 0.101 Uiso 0.35 1 calc PR B 2
C19F C 1.1173(12) 0.0290(9) -0.1371(9) 0.084(5) Uiso 0.35 1 d PD B 2
H19B H 1.1568 -0.0146 -0.1494 0.100 Uiso 0.35 1 calc PR B 2
S2G S 0.9810(7) 0.0984(6) -0.0655(5) 0.073(3) Uiso 0.25 1 d PD B 3
C17G C 1.1165(7) 0.1157(6) -0.1614(6) 0.040(3) Uiso 0.25 1 d PD B 3
H17C H 1.1569 0.1371 -0.1957 0.048 Uiso 0.25 1 calc PR B 3
C18G C 1.1173(12) 0.0290(9) -0.1371(9) 0.084(5) Uiso 0.25 1 d PD B 3
H18B H 1.1594 -0.0109 -0.1540 0.100 Uiso 0.25 1 calc PR B 3
C19G C 1.0498(10) 0.0233(9) -0.0901(8) 0.084(5) Uiso 0.25 1 d PD B 3
H19B H 1.0397 -0.0244 -0.0696 0.101 Uiso 0.25 1 calc PR B 3
C100 C 1.4649(12) 0.6165(9) -0.0662(8) 0.140(13) Uani 0.50 1 d PD . .
H10A H 1.4161 0.5974 -0.0364 0.168 Uiso 0.50 1 calc PR . .
Cl10 Cl 1.5291(9) 0.5482(6) -0.1072(5) 0.287(11) Uani 0.50 1 d PD . .
Cl11 Cl 1.5095(6) 0.6335(5) -0.0186(4) 0.141(3) Uani 0.50 1 d PD . .
Cl12 Cl 1.4282(6) 0.6972(6) -0.1157(4) 0.168(4) Uani 0.50 1 d PD . .
C200 C 0.4440(6) 0.7867(8) -0.3193(6) 0.171(9) Uani 1 1 d D . .
H20A H 0.4225 0.8150 -0.2838 0.205 Uiso 1 1 calc R . .
Cl20 Cl 0.4609(4) 0.6929(6) -0.2848(4) 0.383(8) Uani 1 1 d DU . .
Cl21 Cl 0.5357(2) 0.8059(2) -0.3680(3) 0.1463(17) Uani 1 1 d D . .
Cl22 Cl 0.36966(18) 0.8102(2) -0.35690(18) 0.1132(12) Uani 1 1 d D . .
C400 C 1.2394(11) -0.2914(9) 0.1022(6) 0.120(11) Uani 0.50 1 d PD . .
H40A H 1.1849 -0.2551 0.1141 0.144 Uiso 0.50 1 calc PR . .
Cl40 Cl 1.2595(5) -0.3039(6) 0.0245(4) 0.151(4) Uani 0.50 1 d PD . .
Cl41 Cl 1.3152(5) -0.2544(4) 0.1022(4) 0.135(3) Uani 0.50 1 d PD . .
Cl42 Cl 1.2368(4) -0.3739(4) 0.1584(4) 0.124(3) Uani 0.50 1 d PD . .
C600 C 1.3371(15) 0.5267(7) -0.1738(9) 0.180(18) Uani 0.50 1 d PDU . .
H60A H 1.3954 0.5278 -0.1990 0.216 Uiso 0.50 1 calc PR . .
Cl62 Cl 1.2930(4) 0.5125(4) -0.2245(3) 0.1027(19) Uani 0.50 1 d PD . .
Cl61 Cl 1.3392(4) 0.4570(5) -0.1053(4) 0.138(3) Uani 0.50 1 d PD . .
Cl60 Cl 1.2901(6) 0.6094(5) -0.1492(5) 0.163(4) Uani 0.50 1 d PD . .
Cl30 Cl 1.8581(11) 0.1044(11) -0.1747(8) 0.206(9) Uani 0.50 1 d PD C 1
Cl31 Cl 1.9550(15) 0.2052(9) -0.2540(10) 0.226(12) Uani 0.50 1 d PD C 1
Cl32 Cl 2.0090(13) 0.0530(11) -0.2654(12) 0.243(11) Uani 0.50 1 d PD C 1
C300 C 1.9247(13) 0.1281(10) -0.2519(10) 0.130(12) Uani 0.50 1 d PDU C 1
H30A H 1.8958 0.1402 -0.2850 0.156 Uiso 0.50 1 calc PR C 1
Cl32 Cl 2.0337(7) 0.0320(6) -0.2712(5) 0.116(3) Uani 0.50 1 d PD D 2
Cl31 Cl 1.9747(12) 0.1858(8) -0.2665(8) 0.153(6) Uani 0.50 1 d PD D 2
Cl30 Cl 1.8650(7) 0.0883(6) -0.2103(9) 0.186(8) Uani 0.50 1 d PD D 2
C300 C 1.9633(10) 0.0973(9) -0.2269(12) 0.164(19) Uani 0.50 1 d PDU D 2
H30A H 1.9749 0.0864 -0.1850 0.197 Uiso 0.50 1 calc PR D 2

loop_
_atom_site_aniso_label
_atom_site_aniso_U_11
_atom_site_aniso_U_22
_atom_site_aniso_U_33
_atom_site_aniso_U_23
_atom_site_aniso_U_13
_atom_site_aniso_U_12
Au1 0.05406(16) 0.04707(16) 0.04220(14) -0.01163(11) -0.00227(12) -0.02502(13)
Au2 0.04199(13) 0.04175(14) 0.02944(12) -0.00223(9) -0.01180(10) -0.00766(11)
Au3 0.03647(12) 0.04526(14) 0.03342(12) -0.01050(10) -0.01510(10) 0.00050(10)
Au4 0.03733(12) 0.03401(12) 0.03511(12) -0.00260(9) -0.01379(10) -0.01025(10)
P1 0.0357(7) 0.0261(7) 0.0293(7) -0.0036(6) -0.0090(6) -0.0041(6)
P2 0.0387(8) 0.0304(8) 0.0258(7) 0.0000(6) -0.0114(6) -0.0016(6)
P3 0.0285(7) 0.0296(7) 0.0285(7) -0.0046(6) -0.0105(6) 0.0010(6)
P4 0.0322(7) 0.0256(7) 0.0299(7) -0.0008(5) -0.0112(6) -0.0061(6)
Cl1 0.115(2) 0.0986(19) 0.0766(15) -0.0201(14) 0.0060(14) -0.0809(18)
Cl2 0.0637(11) 0.0642(12) 0.0483(10) -0.0029(8) -0.0174(8) -0.0280(9)
Cl3 0.0605(11) 0.0814(14) 0.0441(9) -0.0171(9) -0.0280(8) -0.0061(10)
Cl4 0.0624(11) 0.0588(11) 0.0492(9) -0.0087(8) -0.0263(8) -0.0236(9)
O1A 0.032(2) 0.028(2) 0.030(2) -0.0033(16) -0.0079(16) 0.0000(16)
O2A 0.036(2) 0.033(2) 0.0244(18) 0.0020(16) -0.0113(16) -0.0030(17)
O1B 0.036(2) 0.026(2) 0.043(2) -0.0024(17) -0.0162(18) -0.0066(17)
O2B 0.045(3) 0.045(3) 0.075(4) -0.004(3) -0.003(3) -0.014(2)
O3B 0.030(2) 0.039(2) 0.042(2) -0.0034(19) -0.0175(18) -0.0019(18)
O4B 0.043(3) 0.105(5) 0.036(3) -0.009(3) -0.016(2) 0.000(3)
O1C 0.0285(19) 0.030(2) 0.0270(19) -0.0015(15) -0.0092(16) 0.0006(16)
O2C 0.0315(19) 0.027(2) 0.0259(18) -0.0006(15) -0.0079(16) -0.0044(16)
O1D 0.040(2) 0.050(3) 0.050(3) -0.008(2) -0.026(2) 0.002(2)
O2D 0.058(3) 0.074(4) 0.047(3) -0.011(3) -0.024(3) -0.015(3)
O3D 0.049(3) 0.038(2) 0.047(3) -0.001(2) -0.014(2) -0.017(2)
O4D 0.137(7) 0.081(5) 0.084(5) 0.000(4) 0.029(5) -0.051(5)
C1A 0.030(3) 0.029(3) 0.028(3) -0.006(2) -0.012(2) -0.001(2)
C2A 0.030(3) 0.027(3) 0.023(2) -0.001(2) -0.012(2) -0.005(2)
C3A 0.030(3) 0.026(3) 0.030(3) -0.001(2) -0.010(2) 0.000(2)
C4A 0.027(3) 0.034(3) 0.027(3) -0.004(2) -0.008(2) -0.003(2)
C5A 0.028(3) 0.033(3) 0.019(2) 0.001(2) -0.009(2) -0.006(2)
C6A 0.036(3) 0.029(3) 0.031(3) -0.002(2) -0.015(2) -0.003(2)
C7A 0.024(2) 0.028(3) 0.027(3) -0.003(2) -0.007(2) -0.001(2)
C8A 0.033(3) 0.030(3) 0.038(3) 0.001(2) -0.016(2) -0.006(2)
C9A 0.043(4) 0.040(4) 0.068(5) 0.000(3) -0.032(3) -0.007(3)
C1A1 0.042(4) 0.052(4) 0.048(4) 0.002(3) -0.023(3) -0.015(3)
C1A2 0.075(6) 0.076(6) 0.046(4) 0.006(4) -0.023(4) -0.030(5)
C1A3 0.118(9) 0.121(9) 0.053(5) -0.016(6) -0.031(6) -0.052(8)
C1A4 0.107(8) 0.108(9) 0.082(7) -0.012(6) -0.049(6) -0.055(7)
C1A5 0.080(6) 0.085(7) 0.078(6) 0.009(5) -0.034(5) -0.052(5)
C1A6 0.067(5) 0.075(6) 0.048(4) 0.009(4) -0.028(4) -0.031(4)
C2A1 0.032(3) 0.033(3) 0.034(3) -0.008(2) -0.011(2) -0.005(2)
C2A2 0.047(4) 0.039(4) 0.044(4) -0.011(3) -0.008(3) -0.004(3)
C2A3 0.054(4) 0.049(4) 0.055(4) -0.024(4) -0.012(3) -0.001(3)
C2A4 0.041(4) 0.066(5) 0.043(4) -0.025(4) 0.000(3) -0.005(3)
C2A5 0.052(4) 0.056(5) 0.043(4) -0.011(3) -0.003(3) -0.016(4)
C2A6 0.051(4) 0.036(3) 0.039(3) -0.012(3) -0.005(3) -0.009(3)
C3A1 0.043(3) 0.028(3) 0.032(3) -0.001(2) -0.015(3) -0.002(3)
C3A2 0.108(7) 0.042(4) 0.076(6) -0.019(4) -0.060(6) 0.017(5)
C3A3 0.141(10) 0.062(6) 0.110(8) -0.032(6) -0.100(8) 0.046(6)
C3A4 0.074(6) 0.073(6) 0.062(5) -0.012(4) -0.048(5) 0.007(5)
C3A5 0.052(4) 0.057(4) 0.040(3) -0.010(3) -0.017(3) -0.016(3)
C3A6 0.041(3) 0.034(3) 0.038(3) -0.003(3) -0.015(3) -0.006(3)
C4A1 0.045(3) 0.029(3) 0.028(3) -0.001(2) -0.008(2) -0.003(3)
C4A2 0.052(4) 0.067(5) 0.029(3) -0.003(3) -0.011(3) -0.004(4)
C4A3 0.065(5) 0.076(6) 0.029(3) -0.007(3) -0.005(3) -0.007(4)
C4A4 0.071(5) 0.058(5) 0.037(4) -0.006(3) 0.009(4) -0.015(4)
C4A5 0.058(5) 0.092(7) 0.066(6) -0.017(5) 0.009(4) -0.039(5)
C4A6 0.053(4) 0.082(6) 0.038(4) -0.011(4) -0.003(3) -0.031(4)
C5A1 0.052(4) 0.031(3) 0.032(3) -0.002(2) -0.012(3) 0.002(3)
C5A2 0.079(6) 0.045(5) 0.109(8) -0.026(5) -0.046(6) -0.002(4)
C5A3 0.111(9) 0.048(5) 0.124(10) -0.029(6) -0.033(7) -0.014(6)
C5A4 0.074(6) 0.041(5) 0.098(7) -0.018(5) -0.007(5) 0.011(4)
C5A5 0.065(6) 0.047(5) 0.110(8) -0.014(5) -0.022(5) 0.016(4)
C5A6 0.045(4) 0.040(4) 0.074(5) -0.005(4) -0.013(4) 0.003(3)
C1B 0.031(3) 0.028(3) 0.027(3) -0.002(2) -0.007(2) -0.001(2)
C2B 0.025(2) 0.034(3) 0.021(2) -0.004(2) -0.003(2) -0.004(2)
C3B 0.028(3) 0.028(3) 0.024(2) -0.004(2) -0.007(2) -0.003(2)
C4B 0.022(2) 0.030(3) 0.023(2) -0.002(2) -0.004(2) -0.003(2)
C5B 0.024(2) 0.035(3) 0.028(3) 0.000(2) -0.011(2) -0.002(2)
C6B 0.032(3) 0.035(3) 0.035(3) -0.004(2) -0.016(2) -0.007(2)
C7B 0.029(3) 0.027(3) 0.027(3) -0.001(2) -0.011(2) 0.001(2)
C8B 0.029(3) 0.033(3) 0.032(3) -0.002(2) -0.005(2) -0.008(2)
C9B 0.037(3) 0.043(4) 0.041(3) -0.008(3) 0.000(3) -0.017(3)
C1B1 0.027(3) 0.044(4) 0.040(3) -0.012(3) -0.003(2) -0.005(3)
C1B2 0.041(4) 0.055(4) 0.054(4) -0.001(3) -0.013(3) -0.015(3)
C1B3 0.063(5) 0.063(5) 0.048(4) 0.000(4) -0.010(4) -0.031(4)
C1B4 0.045(4) 0.087(6) 0.047(4) -0.020(4) -0.009(3) -0.024(4)
C1B5 0.054(5) 0.065(5) 0.074(6) -0.004(4) -0.032(4) -0.007(4)
C1B6 0.049(4) 0.050(4) 0.063(5) -0.001(4) -0.020(4) -0.006(3)
C10B 0.046(4) 0.033(3) 0.041(3) 0.001(3) -0.016(3) -0.013(3)
C11B 0.051(4) 0.038(3) 0.045(3) -0.003(3) -0.030(3) -0.011(3)
C12B 0.040(3) 0.028(3) 0.057(4) -0.008(3) -0.024(3) -0.010(3)
C13B 0.099(7) 0.057(5) 0.087(7) -0.003(5) -0.054(6) -0.030(5)
C14B 0.088(6) 0.043(4) 0.087(6) -0.023(4) -0.054(6) 0.000(4)
S1B 0.0647(13) 0.0551(12) 0.0838(15) -0.0227(11) -0.0311(11) -0.0053(10)
C15B 0.041(3) 0.037(3) 0.041(3) -0.002(3) -0.023(3) -0.007(3)
C16B 0.043(3) 0.035(3) 0.053(4) -0.006(3) -0.029(3) -0.008(3)
C1C 0.026(3) 0.029(3) 0.028(3) -0.005(2) -0.010(2) -0.001(2)
C2C 0.032(3) 0.029(3) 0.026(3) -0.002(2) -0.008(2) -0.004(2)
C3C 0.031(3) 0.029(3) 0.030(3) 0.001(2) -0.015(2) -0.002(2)
C4C 0.026(3) 0.027(3) 0.030(3) -0.006(2) -0.009(2) -0.003(2)
C5C 0.032(3) 0.021(3) 0.027(3) 0.000(2) -0.009(2) -0.006(2)
C6C 0.026(3) 0.026(3) 0.032(3) 0.000(2) -0.012(2) -0.003(2)
C7C 0.032(3) 0.031(3) 0.029(3) -0.003(2) -0.010(2) 0.001(2)
C8C 0.046(3) 0.035(3) 0.034(3) 0.000(2) -0.021(3) -0.003(3)
C9C 0.065(5) 0.039(4) 0.063(5) -0.017(3) -0.038(4) 0.008(3)
C1C1 0.060(4) 0.046(4) 0.050(4) -0.008(3) -0.022(3) -0.013(3)
C1C2 0.084(6) 0.079(6) 0.044(4) 0.004(4) -0.019(4) -0.047(5)
C1C3 0.118(9) 0.097(8) 0.064(6) 0.002(5) -0.045(6) -0.057(7)
C1C4 0.114(9) 0.114(9) 0.097(8) 0.012(7) -0.049(7) -0.074(8)
C1C5 0.090(8) 0.104(9) 0.093(8) 0.010(7) -0.021(6) -0.059(7)
C1C6 0.080(6) 0.069(6) 0.054(5) 0.003(4) -0.014(4) -0.029(5)
C2C1 0.031(3) 0.034(3) 0.035(3) -0.008(2) -0.009(2) 0.002(2)
C2C2 0.043(4) 0.068(5) 0.033(3) -0.011(3) -0.013(3) -0.006(3)
C2C3 0.057(5) 0.090(7) 0.042(4) -0.024(4) -0.004(4) -0.008(4)
C2C4 0.046(4) 0.073(6) 0.056(5) -0.028(4) 0.007(4) -0.007(4)
C2C5 0.030(3) 0.063(5) 0.073(5) -0.019(4) -0.004(3) -0.005(3)
C2C6 0.037(3) 0.049(4) 0.048(4) -0.009(3) -0.012(3) -0.006(3)
C3C1 0.045(3) 0.033(3) 0.040(3) -0.001(3) -0.014(3) -0.006(3)
C3C2 0.049(4) 0.045(4) 0.034(3) -0.006(3) -0.009(3) -0.012(3)
C3C3 0.066(5) 0.054(5) 0.046(4) -0.012(3) -0.002(4) -0.032(4)
C3C4 0.122(9) 0.037(5) 0.094(7) -0.004(4) -0.033(7) -0.028(5)
C3C5 0.124(10) 0.034(5) 0.186(14) 0.016(6) -0.074(10) -0.014(6)
C3C6 0.072(6) 0.036(4) 0.150(10) -0.003(5) -0.063(7) 0.002(4)
C4C1 0.033(3) 0.034(3) 0.034(3) -0.002(2) -0.008(2) -0.008(2)
C4C2 0.046(4) 0.039(4) 0.043(4) -0.008(3) -0.007(3) -0.010(3)
C4C3 0.053(4) 0.049(4) 0.051(4) -0.002(3) 0.006(3) -0.020(4)
C4C4 0.057(5) 0.063(5) 0.037(4) -0.006(3) 0.000(3) -0.003(4)
C4C5 0.086(6) 0.075(6) 0.047(4) -0.026(4) -0.004(4) -0.029(5)
C4C6 0.065(5) 0.066(5) 0.043(4) -0.015(4) 0.000(3) -0.033(4)
C5C1 0.034(3) 0.031(3) 0.031(3) 0.002(2) -0.011(2) -0.004(2)
C5C2 0.051(4) 0.044(4) 0.092(6) -0.025(4) -0.043(4) 0.005(3)
C5C3 0.054(4) 0.071(5) 0.075(5) -0.018(4) -0.039(4) -0.005(4)
C5C4 0.042(4) 0.062(5) 0.069(5) -0.008(4) -0.028(4) 0.005(4)
C5C5 0.058(5) 0.046(4) 0.099(7) -0.026(4) -0.039(5) 0.014(4)
C5C6 0.056(4) 0.038(4) 0.064(5) -0.020(3) -0.031(4) 0.006(3)
C1D 0.030(3) 0.042(3) 0.034(3) -0.004(3) -0.013(2) 0.000(3)
C2D 0.029(3) 0.030(3) 0.027(3) -0.003(2) -0.007(2) 0.000(2)
C3D 0.028(3) 0.030(3) 0.027(3) 0.000(2) -0.007(2) -0.004(2)
C4D 0.028(3) 0.034(3) 0.025(3) -0.001(2) -0.005(2) -0.006(2)
C5D 0.041(3) 0.038(3) 0.034(3) 0.000(3) -0.011(3) -0.008(3)
C6D 0.039(3) 0.042(4) 0.045(3) -0.007(3) -0.017(3) -0.011(3)
C7D 0.031(3) 0.028(3) 0.027(3) -0.001(2) -0.008(2) -0.001(2)
C8D 0.037(3) 0.035(3) 0.031(3) -0.007(2) -0.015(2) 0.003(3)
C9D 0.050(4) 0.062(5) 0.029(3) -0.014(3) -0.008(3) -0.001(3)
C1D1 0.059(4) 0.052(4) 0.032(3) -0.013(3) -0.012(3) 0.003(3)
C1D2 0.136(10) 0.067(6) 0.083(7) -0.014(5) -0.074(7) -0.007(6)
C1D3 0.138(10) 0.081(7) 0.088(7) -0.011(6) -0.077(8) -0.013(7)
C1D4 0.096(7) 0.082(7) 0.058(5) -0.026(5) -0.019(5) -0.027(6)
C1D5 0.092(7) 0.065(6) 0.075(6) -0.022(5) -0.023(5) -0.008(5)
C1D6 0.063(5) 0.060(5) 0.067(5) -0.014(4) -0.022(4) -0.003(4)
C10D 0.053(4) 0.037(3) 0.055(4) -0.007(3) -0.030(4) -0.012(3)
C11D 0.058(4) 0.031(3) 0.072(5) -0.005(3) -0.036(4) -0.008(3)
C12D 0.048(4) 0.039(4) 0.096(6) -0.007(4) -0.047(4) -0.008(3)
C13D 0.075(6) 0.046(4) 0.109(8) -0.004(5) -0.071(6) -0.008(4)
C14D 0.055(5) 0.065(6) 0.096(7) -0.012(5) -0.044(5) -0.003(4)
S1D 0.0590(12) 0.0690(14) 0.0879(16) -0.0144(12) -0.0395(12) -0.0051(11)
C15D 0.065(5) 0.050(4) 0.053(4) 0.006(4) -0.015(4) -0.020(4)
C16D 0.109(7) 0.050(5) 0.060(5) 0.018(4) -0.048(5) -0.044(5)
C100 0.18(3) 0.19(3) 0.092(18) -0.06(2) 0.025(19) -0.14(3)
Cl10 0.39(2) 0.245(14) 0.178(10) -0.142(11) 0.154(12) -0.207(15)
Cl11 0.215(9) 0.129(6) 0.122(6) 0.003(5) -0.072(6) -0.096(7)
Cl12 0.181(8) 0.294(13) 0.080(4) -0.010(6) -0.024(5) -0.166(9)
C200 0.079(9) 0.27(2) 0.157(15) -0.103(16) -0.062(10) 0.045(12)
Cl20 0.116(4) 0.585(17) 0.267(8) 0.253(10) -0.103(5) -0.109(7)
Cl21 0.105(3) 0.126(3) 0.247(5) -0.096(3) -0.069(3) -0.007(2)
Cl22 0.0837(18) 0.134(3) 0.143(3) -0.073(2) -0.0676(19) 0.0253(18)
C400 0.068(13) 0.14(2) 0.11(2) 0.048(17) -0.044(13) -0.028(14)
Cl40 0.108(5) 0.241(11) 0.110(5) -0.045(6) -0.051(4) -0.023(6)
Cl41 0.142(6) 0.117(6) 0.135(6) 0.031(5) -0.044(5) -0.068(5)
Cl42 0.097(4) 0.108(5) 0.180(7) 0.056(4) -0.087(5) -0.065(4)
C600 0.12(2) 0.054(14) 0.37(6) -0.02(2) -0.09(3) -0.030(15)
Cl62 0.095(4) 0.096(4) 0.099(4) -0.038(3) -0.001(3) -0.017(3)
Cl61 0.088(4) 0.187(9) 0.129(6) -0.028(6) -0.010(4) -0.051(5)
Cl60 0.139(7) 0.155(8) 0.211(10) -0.079(8) -0.048(7) -0.022(6)
Cl30 0.212(15) 0.212(17) 0.202(15) -0.019(11) -0.077(11) -0.065(12)
Cl31 0.43(3) 0.122(10) 0.26(2) 0.043(10) -0.28(2) -0.115(13)
Cl32 0.26(2) 0.23(2) 0.26(2) -0.003(18) -0.080(19) -0.117(18)
C300 0.15(3) 0.12(2) 0.15(3) 0.04(2) -0.11(2) -0.05(2)
Cl32 0.160(7) 0.136(7) 0.091(5) 0.005(4) -0.032(5) -0.117(6)
Cl31 0.270(15) 0.116(8) 0.115(7) 0.024(6) -0.085(8) -0.111(9)
Cl30 0.135(9) 0.090(6) 0.33(2) 0.033(10) -0.121(12) -0.036(6)
C300 0.20(4) 0.23(5) 0.14(3) 0.03(3) -0.08(3) -0.16(4)

loop_
_atom_type_symbol
_atom_type_description
_atom_type_scat_dispersion_real
_atom_type_scat_dispersion_imag
_atom_type_scat_source
C C 0.0033 0.0016 'International Tables Vol C Tables 4.2.6.8 and 6.1.1.4'
H H 0.0000 0.0000 'International Tables Vol C Tables 4.2.6.8 and 6.1.1.4'
O O 0.0106 0.0060 'International Tables Vol C Tables 4.2.6.8 and 6.1.1.4'
P P 0.1023 0.0942 'International Tables Vol C Tables 4.2.6.8 and 6.1.1.4'
S S 0.1246 0.1234 'International Tables Vol C Tables 4.2.6.8 and 6.1.1.4'
Cl Cl 0.1484 0.1585 'International Tables Vol C Tables 4.2.6.8 and 6.1.1.4'
Au Au -2.0133 8.8022 'International Tables Vol C Tables 4.2.6.8 and 6.1.1.4'

loop_
_geom_angle_atom_site_label_1
_geom_angle_atom_site_label_2
_geom_angle_atom_site_label_3
_geom_angle
_geom_angle_site_symmetry_1
_geom_angle_site_symmetry_3
_geom_angle_publ_flag
P1 Au1 Cl1 174.42(9) . . ?
P2 Au2 Cl2 178.13(6) . . ?
P3 Au3 Cl3 171.59(6) . . ?
P4 Au4 Cl4 177.97(6) . . ?
O1A P1 C2A1 100.7(2) . . ?
O1A P1 C3A1 104.5(2) . . ?
C2A1 P1 C3A1 105.4(2) . . ?
O1A P1 Au1 120.11(17) . . ?
C2A1 P1 Au1 112.08(15) . . ?
C3A1 P1 Au1 112.43(17) . . ?
O2A P2 C5A1 106.0(2) . . ?
O2A P2 C4A1 99.8(2) . . ?
C5A1 P2 C4A1 105.2(2) . . ?
O2A P2 Au2 115.60(17) . . ?
C5A1 P2 Au2 113.30(17) . . ?
C4A1 P2 Au2 115.47(17) . . ?
O1C P3 C3C1 105.2(2) . . ?
O1C P3 C2C1 100.3(2) . . ?
C3C1 P3 C2C1 104.2(2) . . ?
O1C P3 Au3 122.19(16) . . ?
C3C1 P3 Au3 111.81(17) . . ?
C2C1 P3 Au3 111.23(15) . . ?
O2C P4 C4C1 99.7(2) . . ?
O2C P4 C5C1 104.8(2) . . ?
C4C1 P4 C5C1 105.3(2) . . ?
O2C P4 Au4 115.57(15) . . ?
C4C1 P4 Au4 117.05(16) . . ?
C5C1 P4 Au4 112.80(14) . . ?
C1A O1A P1 126.1(4) . . ?
C5A O2A P2 119.2(4) . . ?
C10B O1B C1B 119.5(5) . . ?
C15B O3B C5B 118.5(5) . . ?
C1C O1C P3 124.8(3) . . ?
C5C O2C P4 119.9(3) . . ?
C10D O1D C1D 119.1(5) . . ?
C15D O3D C5D 119.8(6) . . ?
C6A C1A C2A 122.4(5) . . ?
C6A C1A O1A 120.8(5) . . ?
C2A C1A O1A 116.8(5) . . ?
C1A C2A C3A 115.6(5) . . ?
C1A C2A C7A 124.2(5) . . ?
C3A C2A C7A 120.2(5) . . ?
C4A C3A C2A 124.2(5) . . ?
C3A C4A C5A 116.4(5) . . ?
C3A C4A C7D 123.1(5) . . ?
C5A C4A C7D 120.5(5) . . ?
C6A C5A C4A 122.5(5) . . ?
C6A C5A O2A 119.3(5) . . ?
C4A C5A O2A 118.2(5) . . ?
C1A C6A C5A 118.9(5) . . ?
C2A C7A C2B 110.1(4) . . ?
C2A C7A C8A 110.5(4) . . ?
C2B C7A C8A 110.9(5) . . ?
C9A C8A C7A 113.6(5) . . ?
C1A1 C9A C8A 111.0(5) . . ?
C1A2 C1A1 C1A6 120.0 . . ?
C1A2 C1A1 C9A 118.2(4) . . ?
C1A6 C1A1 C9A 121.7(4) . . ?
C1A1 C1A2 C1A3 120.0 . . ?
C1A2 C1A3 C1A4 120.0 . . ?
C1A5 C1A4 C1A3 120.0 . . ?
C1A6 C1A5 C1A4 120.0 . . ?
C1A5 C1A6 C1A1 120.0 . . ?
C2A2 C2A1 C2A6 120.0 . . ?
C2A2 C2A1 P1 118.5(2) . . ?
C2A6 C2A1 P1 121.5(2) . . ?
C2A1 C2A2 C2A3 120.0 . . ?
C2A4 C2A3 C2A2 120.0 . . ?
C2A3 C2A4 C2A5 120.0 . . ?
C2A4 C2A5 C2A6 120.0 . . ?
C2A5 C2A6 C2A1 120.0 . . ?
C3A2 C3A1 C3A6 120.0 . . ?
C3A2 C3A1 P1 116.6(2) . . ?
C3A6 C3A1 P1 123.4(2) . . ?
C3A1 C3A2 C3A3 120.0 . . ?
C3A4 C3A3 C3A2 120.0 . . ?
C3A5 C3A4 C3A3 120.0 . . ?
C3A4 C3A5 C3A6 120.0 . . ?
C3A5 C3A6 C3A1 120.0 . . ?
C4A2 C4A1 C4A6 120.0 . . ?
C4A2 C4A1 P2 116.8(2) . . ?
C4A6 C4A1 P2 122.9(2) . . ?
C4A3 C4A2 C4A1 120.0 . . ?
C4A2 C4A3 C4A4 120.0 . . ?
C4A3 C4A4 C4A5 120.0 . . ?
C4A6 C4A5 C4A4 120.0 . . ?
C4A5 C4A6 C4A1 120.0 . . ?
C5A2 C5A1 C5A6 120.0 . . ?
C5A2 C5A1 P2 121.0(3) . . ?
C5A6 C5A1 P2 118.8(3) . . ?
C5A1 C5A2 C5A3 120.0 . . ?
C5A4 C5A3 C5A2 120.0 . . ?
C5A3 C5A4 C5A5 120.0 . . ?
C5A6 C5A5 C5A4 120.0 . . ?
C5A5 C5A6 C5A1 120.0 . . ?
C6B C1B C2B 122.7(5) . . ?
C6B C1B O1B 119.8(5) . . ?
C2B C1B O1B 117.4(5) . . ?
C1B C2B C3B 117.6(5) . . ?
C1B C2B C7A 119.3(5) . . ?
C3B C2B C7A 123.2(5) . . ?
C2B C3B C4B 122.6(5) . . ?
C5B C4B C3B 116.2(5) . . ?
C5B C4B C7B 119.8(5) . . ?
C3B C4B C7B 124.0(5) . . ?
C4B C5B C6B 123.2(5) . . ?
C4B C5B O3B 118.6(5) . . ?
C6B C5B O3B 118.1(5) . . ?
C1B C6B C5B 117.7(5) . . ?
C4B C7B C8B 115.6(4) . . ?
C4B C7B C4C 111.5(5) . . ?
C8B C7B C4C 111.8(5) . . ?
C7B C8B C9B 112.0(5) . . ?
C1B1 C9B C8B 115.4(5) . . ?
C1B2 C1B1 C1B6 120.0 . . ?
C1B2 C1B1 C9B 119.9(4) . . ?
C1B6 C1B1 C9B 120.1(4) . . ?
C1B1 C1B2 C1B3 120.0 . . ?
C1B4 C1B3 C1B2 120.0 . . ?
C1B3 C1B4 C1B5 120.0 . . ?
C1B6 C1B5 C1B4 120.0 . . ?
C1B5 C1B6 C1B1 120.0 . . ?
O2B C10B O1B 123.8(6) . . ?
O2B C10B C11B 125.1(6) . . ?
O1B C10B C11B 111.1(6) . . ?
C12B C11B C10B 124.4(6) . . ?
C12B C11B S1B 112.9(5) . . ?
C10B C11B S1B 122.7(5) . . ?
C13B C12B C11B 106.1(7) . . ?
C14B C13B C12B 115.1(8) . . ?
C13B C14B S1B 113.7(7) . . ?
C14B S1B C11B 92.1(4) . . ?
O4B C15B O3B 123.4(5) . . ?
O4B C15B C16B 125.4(6) . . ?
O3B C15B C16B 111.2(5) . . ?
C17B C16B C15B 128.6(6) . . ?
C17B C16B S2B 106.0(6) . . ?
C15B C16B S2B 125.4(5) . . ?
C17B C16B S2C 6.3(6) . . ?
C15B C16B S2C 122.4(6) . . ?
S2B C16B S2C 112.2(5) . . ?
C17B C16B S2E 116.6(6) . . ?
C15B C16B S2E 114.8(6) . . ?
S2B C16B S2E 10.6(3) . . ?
S2C C16B S2E 122.7(6) . . ?
C17B C18B C19B 103.0(9) . . ?
C18B C19B S2B 113.6(8) . . ?
C16B S2B C19B 93.2(5) . . ?
C16B C17B C18B 124.1(9) . . ?
C19C S2C C16B 87.6(8) . . ?
C18C C19C S2C 124.1(12) . . ?
C6C C1C C2C 122.1(5) . . ?
C6C C1C O1C 120.8(5) . . ?
C2C C1C O1C 117.1(5) . . ?
C3C C2C C1C 116.8(5) . . ?
C3C C2C C7C 119.8(5) . . ?
C1C C2C C7C 123.4(5) . . ?
C2C C3C C4C 123.5(5) . . ?
C5C C4C C3C 117.1(5) . . ?
C5C C4C C7B 120.1(5) . . ?
C3C C4C C7B 122.7(5) . . ?
C4C C5C O2C 118.6(5) . . ?
C4C C5C C6C 121.6(5) . . ?
O2C C5C C6C 119.7(5) . . ?
C1C C6C C5C 118.8(5) . . ?
C2D C7C C2C 109.5(5) . . ?
C2D C7C C8C 112.2(5) . . ?
C2C C7C C8C 110.6(5) . . ?
C7C C8C C9C 113.6(5) . . ?
C1C1 C9C C8C 114.0(5) . . ?
C1C2 C1C1 C1C6 120.0 . . ?
C1C2 C1C1 C9C 120.2(5) . . ?
C1C6 C1C1 C9C 119.8(5) . . ?
C1C1 C1C2 C1C3 120.0 . . ?
C1C4 C1C3 C1C2 120.0 . . ?
C1C5 C1C4 C1C3 120.0 . . ?
C1C6 C1C5 C1C4 120.0 . . ?
C1C5 C1C6 C1C1 120.0 . . ?
C2C2 C2C1 C2C6 120.0 . . ?
C2C2 C2C1 P3 121.7(2) . . ?
C2C6 C2C1 P3 118.3(2) . . ?
C2C3 C2C2 C2C1 120.0 . . ?
C2C2 C2C3 C2C4 120.0 . . ?
C2C5 C2C4 C2C3 120.0 . . ?
C2C6 C2C5 C2C4 120.0 . . ?
C2C5 C2C6 C2C1 120.0 . . ?
C3C2 C3C1 C3C6 120.0 . . ?
C3C2 C3C1 P3 125.0(3) . . ?
C3C6 C3C1 P3 115.0(3) . . ?
C3C3 C3C2 C3C1 120.0 . . ?
C3C2 C3C3 C3C4 120.0 . . ?
C3C3 C3C4 C3C5 120.0 . . ?
C3C6 C3C5 C3C4 120.0 . . ?
C3C5 C3C6 C3C1 120.0 . . ?
C4C2 C4C1 C4C6 120.0 . . ?
C4C2 C4C1 P4 118.2(2) . . ?
C4C6 C4C1 P4 121.2(2) . . ?
C4C1 C4C2 C4C3 120.0 . . ?
C4C2 C4C3 C4C4 120.0 . . ?
C4C3 C4C4 C4C5 120.0 . . ?
C4C6 C4C5 C4C4 120.0 . . ?
C4C5 C4C6 C4C1 120.0 . . ?
C5C2 C5C1 C5C6 120.0 . . ?
C5C2 C5C1 P4 119.8(2) . . ?
C5C6 C5C1 P4 120.1(2) . . ?
C5C1 C5C2 C5C3 120.0 . . ?
C5C4 C5C3 C5C2 120.0 . . ?
C5C3 C5C4 C5C5 120.0 . . ?
C5C4 C5C5 C5C6 120.0 . . ?
C5C5 C5C6 C5C1 120.0 . . ?
C6D C1D C2D 122.4(5) . . ?
C6D C1D O1D 118.8(6) . . ?
C2D C1D O1D 118.4(6) . . ?
C1D C2D C3D 116.7(5) . . ?
C1D C2D C7C 120.1(5) . . ?
C3D C2D C7C 123.3(5) . . ?
C2D C3D C4D 122.5(6) . . ?
C5D C4D C3D 116.9(5) . . ?
C5D C4D C7D 119.8(5) . . ?
C3D C4D C7D 123.3(5) . . ?
C4D C5D C6D 122.7(6) . . ?
C4D C5D O3D 118.1(5) . . ?
C6D C5D O3D 119.2(6) . . ?
C1D C6D C5D 118.6(6) . . ?
C4A C7D C4D 112.3(4) . . ?
C4A C7D C8D 110.2(5) . . ?
C4D C7D C8D 114.3(5) . . ?
C7D C8D C9D 111.9(5) . . ?
C1D1 C9D C8D 113.8(6) . . ?
C1D2 C1D1 C1D6 120.0 . . ?
C1D2 C1D1 C9D 120.3(4) . . ?
C1D6 C1D1 C9D 119.6(4) . . ?
C1D3 C1D2 C1D1 120.0 . . ?
C1D2 C1D3 C1D4 120.0 . . ?
C1D5 C1D4 C1D3 120.0 . . ?
C1D4 C1D5 C1D6 120.0 . . ?
C1D5 C1D6 C1D1 120.0 . . ?
O2D C10D O1D 123.1(6) . . ?
O2D C10D C11D 127.1(7) . . ?
O1D C10D C11D 109.8(6) . . ?
C12D C11D C10D 123.2(7) . . ?
C12D C11D S1D 114.4(6) . . ?
C10D C11D S1D 122.4(6) . . ?
C11D C12D C13D 106.4(8) . . ?
C14D C13D C12D 114.1(7) . . ?
C13D C14D S1D 113.8(7) . . ?
C14D S1D C11D 91.3(4) . . ?
O4D C15D O3D 122.8(8) . . ?
O4D C15D C16D 125.3(8) . . ?
O3D C15D C16D 111.9(7) . . ?
C17D C16D C15D 129.5(8) . . ?
C17D C16D S2D 100.9(7) . . ?
C15D C16D S2D 129.2(7) . . ?
C17D C16D S2F 4.8(7) . . ?
C15D C16D S2F 125.0(7) . . ?
S2D C16D S2F 105.5(6) . . ?
C17D C16D S2G 118.3(8) . . ?
C15D C16D S2G 112.2(7) . . ?
S2D C16D S2G 19.2(4) . . ?
S2F C16D S2G 122.6(7) . . ?
C16D C17D C18D 126.1(12) . . ?
C16D C17D S2D 45.0(5) . . ?
C18D C17D S2D 81.2(9) . . ?
C19D C18D C17D 103.4(13) . . ?
C18D C19D S2D 111.3(12) . . ?
C16D S2D C19D 98.0(7) . . ?
C16D S2D C17D 34.1(4) . . ?
C19D S2D C17D 64.1(7) . . ?
C19F S2F C16D 88.6(8) . . ?
C18F C19F S2F 120.3(14) . . ?
Cl10 C100 Cl11 111.6(10) . . ?
Cl10 C100 Cl12 113.0(10) . . ?
Cl11 C100 Cl12 111.7(9) . . ?
Cl21 C200 Cl22 114.9(7) . . ?
Cl21 C200 Cl20 108.9(6) . . ?
Cl22 C200 Cl20 109.1(7) . . ?
Cl42 C400 Cl41 110.0(8) . . ?
Cl42 C400 Cl40 111.9(10) . . ?
Cl41 C400 Cl40 108.6(9) . . ?
Cl60 C600 Cl61 107.6(10) . . ?
Cl60 C600 Cl62 112.9(10) . . ?
Cl61 C600 Cl62 114.1(10) . . ?
Cl32 C300 Cl31 110.6(11) . . ?
Cl32 C300 Cl30 108.3(10) . . ?
Cl31 C300 Cl30 108.1(11) . . ?
Cl31 C300 Cl30 112.9(12) . . ?
Cl31 C300 Cl32 110.6(12) . . ?
Cl30 C300 Cl32 109.5(11) . . ?

loop_
_geom_bond_atom_site_label_1
_geom_bond_atom_site_label_2
_geom_bond_distance
_geom_bond_site_symmetry_2
_geom_bond_publ_flag
Au1 P1 2.2147(17) . ?
Au1 Cl1 2.279(2) . ?
Au2 P2 2.2143(18) . ?
Au2 Cl2 2.270(2) . ?
Au3 P3 2.2183(14) . ?
Au3 Cl3 2.2875(17) . ?
Au4 P4 2.2159(15) . ?
Au4 Cl4 2.2746(17) . ?
P1 O1A 1.616(4) . ?
P1 C2A1 1.806(3) . ?
P1 C3A1 1.817(3) . ?
P2 O2A 1.628(4) . ?
P2 C5A1 1.797(4) . ?
P2 C4A1 1.798(3) . ?
P3 O1C 1.621(4) . ?
P3 C3C1 1.798(4) . ?
P3 C2C1 1.799(3) . ?
P4 O2C 1.625(4) . ?
P4 C4C1 1.799(3) . ?
P4 C5C1 1.808(3) . ?
O1A C1A 1.406(6) . ?
O2A C5A 1.413(6) . ?
O1B C10B 1.369(8) . ?
O1B C1B 1.407(7) . ?
O2B C10B 1.212(8) . ?
O3B C15B 1.345(7) . ?
O3B C5B 1.405(6) . ?
O4B C15B 1.196(8) . ?
O1C C1C 1.407(6) . ?
O2C C5C 1.395(6) . ?
O1D C10D 1.359(8) . ?
O1D C1D 1.400(7) . ?
O2D C10D 1.195(9) . ?
O3D C15D 1.332(9) . ?
O3D C5D 1.406(8) . ?
O4D C15D 1.209(11) . ?
C1A C6A 1.380(8) . ?
C1A C2A 1.393(7) . ?
C2A C3A 1.412(7) . ?
C2A C7A 1.509(7) . ?
C3A C4A 1.385(8) . ?
C4A C5A 1.385(8) . ?
C4A C7D 1.516(7) . ?
C5A C6A 1.383(8) . ?
C7A C2B 1.533(7) . ?
C7A C8A 1.556(8) . ?
C8A C9A 1.530(8) . ?
C9A C1A1 1.522(8) . ?
C1A1 C1A2 1.3900 . ?
C1A1 C1A6 1.3900 . ?
C1A2 C1A3 1.3900 . ?
C1A3 C1A4 1.3900 . ?
C1A4 C1A5 1.3900 . ?
C1A5 C1A6 1.3900 . ?
C2A1 C2A2 1.3900 . ?
C2A1 C2A6 1.3900 . ?
C2A2 C2A3 1.3900 . ?
C2A3 C2A4 1.3900 . ?
C2A4 C2A5 1.3900 . ?
C2A5 C2A6 1.3900 . ?
C3A1 C3A2 1.3900 . ?
C3A1 C3A6 1.3900 . ?
C3A2 C3A3 1.3900 . ?
C3A3 C3A4 1.3900 . ?
C3A4 C3A5 1.3900 . ?
C3A5 C3A6 1.3900 . ?
C4A1 C4A2 1.3900 . ?
C4A1 C4A6 1.3900 . ?
C4A2 C4A3 1.3900 . ?
C4A3 C4A4 1.3900 . ?
C4A4 C4A5 1.3900 . ?
C4A5 C4A6 1.3900 . ?
C5A1 C5A2 1.3900 . ?
C5A1 C5A6 1.3900 . ?
C5A2 C5A3 1.3900 . ?
C5A3 C5A4 1.3900 . ?
C5A4 C5A5 1.3900 . ?
C5A5 C5A6 1.3900 . ?
C1B C6B 1.375(7) . ?
C1B C2B 1.379(8) . ?
C2B C3B 1.393(8) . ?
C3B C4B 1.403(7) . ?
C4B C5B 1.384(8) . ?
C4B C7B 1.521(8) . ?
C5B C6B 1.391(8) . ?
C7B C8B 1.521(8) . ?
C7B C4C 1.531(7) . ?
C8B C9B 1.525(8) . ?
C9B C1B1 1.517(7) . ?
C1B1 C1B2 1.3900 . ?
C1B1 C1B6 1.3900 . ?
C1B2 C1B3 1.3900 . ?
C1B3 C1B4 1.3900 . ?
C1B4 C1B5 1.3900 . ?
C1B5 C1B6 1.3900 . ?
C10B C11B 1.462(9) . ?
C11B C12B 1.456(9) . ?
C11B S1B 1.690(7) . ?
C12B C13B 1.444(12) . ?
C13B C14B 1.331(14) . ?
C14B S1B 1.671(9) . ?
C15B C16B 1.467(8) . ?
C16B C17B 1.337(11) . ?
C16B S2B 1.622(6) . ?
C16B S2C 1.675(11) . ?
C16B S2E 1.808(11) . ?
C18B C17B 1.362(12) . ?
C18B C19B 1.363(13) . ?
C19B S2B 1.721(11) . ?
S2C C19C 1.674(15) . ?
C19C C18C 1.33(2) . ?
C1C C6C 1.374(8) . ?
C1C C2C 1.400(7) . ?
C2C C3C 1.390(8) . ?
C2C C7C 1.533(8) . ?
C3C C4C 1.391(8) . ?
C4C C5C 1.388(7) . ?
C5C C6C 1.398(7) . ?
C7C C2D 1.532(8) . ?
C7C C8C 1.535(9) . ?
C8C C9C 1.541(9) . ?
C9C C1C1 1.516(8) . ?
C1C1 C1C2 1.3900 . ?
C1C1 C1C6 1.3900 . ?
C1C2 C1C3 1.3900 . ?
C1C3 C1C4 1.3900 . ?
C1C4 C1C5 1.3900 . ?
C1C5 C1C6 1.3900 . ?
C2C1 C2C2 1.3900 . ?
C2C1 C2C6 1.3900 . ?
C2C2 C2C3 1.3900 . ?
C2C3 C2C4 1.3900 . ?
C2C4 C2C5 1.3900 . ?
C2C5 C2C6 1.3900 . ?
C3C1 C3C2 1.3900 . ?
C3C1 C3C6 1.3900 . ?
C3C2 C3C3 1.3900 . ?
C3C3 C3C4 1.3900 . ?
C3C4 C3C5 1.3900 . ?
C3C5 C3C6 1.3900 . ?
C4C1 C4C2 1.3900 . ?
C4C1 C4C6 1.3900 . ?
C4C2 C4C3 1.3900 . ?
C4C3 C4C4 1.3900 . ?
C4C4 C4C5 1.3900 . ?
C4C5 C4C6 1.3900 . ?
C5C1 C5C2 1.3900 . ?
C5C1 C5C6 1.3900 . ?
C5C2 C5C3 1.3900 . ?
C5C3 C5C4 1.3900 . ?
C5C4 C5C5 1.3900 . ?
C5C5 C5C6 1.3900 . ?
C1D C6D 1.372(9) . ?
C1D C2D 1.388(9) . ?
C2D C3D 1.403(7) . ?
C3D C4D 1.409(8) . ?
C4D C5D 1.366(9) . ?
C4D C7D 1.529(7) . ?
C5D C6D 1.389(9) . ?
C7D C8D 1.539(8) . ?
C8D C9D 1.542(8) . ?
C9D C1D1 1.502(8) . ?
C1D1 C1D2 1.3900 . ?
C1D1 C1D6 1.3900 . ?
C1D2 C1D3 1.3900 . ?
C1D3 C1D4 1.3900 . ?
C1D4 C1D5 1.3900 . ?
C1D5 C1D6 1.3900 . ?
C10D C11D 1.461(10) . ?
C11D C12D 1.413(11) . ?
C11D S1D 1.711(9) . ?
C12D C13D 1.492(11) . ?
C13D C14D 1.330(14) . ?
C14D S1D 1.696(8) . ?
C15D C16D 1.439(11) . ?
C16D C17D 1.319(12) . ?
C16D S2D 1.664(9) . ?
C16D S2F 1.671(11) . ?
C16D S2G 1.763(12) . ?
C17D C18D 1.437(15) . ?
C17D S2D 2.311(14) . ?
C18D C19D 1.353(17) . ?
C19D S2D 1.699(15) . ?
S2F C19F 1.681(15) . ?
C18F C19F 1.306(16) . ?
C100 Cl10 1.708(13) . ?
C100 Cl11 1.722(13) . ?
C100 Cl12 1.729(13) . ?
C200 Cl21 1.709(11) . ?
C200 Cl22 1.720(10) . ?
C200 Cl20 1.730(12) . ?
C400 Cl42 1.733(12) . ?
C400 Cl41 1.744(12) . ?
C400 Cl40 1.745(13) . ?
C600 Cl60 1.705(14) . ?
C600 Cl61 1.740(14) . ?
C600 Cl62 1.750(13) . ?
Cl30 C300 1.753(14) . ?
Cl31 C300 1.740(14) . ?
Cl32 C300 1.734(13) . ?
Cl32 C300 1.734(14) . ?
Cl31 C300 1.730(14) . ?
Cl30 C300 1.731(14) . ?
